data_2221675
loop_
_publ_author_name
'Cui, Fu Na'
'Li, Jun Qi'
'Chen, Xiao Li'
'Song, Qing Bao'

_publ_section_title
;
 <i>N</i>-[3-(2-Methylphenyl)isoquinolin-1-yl]formamide
;
_journal_coeditor_code GK2201
_journal_issue 5
_journal_name_full 'Acta Crystallographica Section E'
_journal_page_first o960
_journal_paper_doi 10.1107/S1600536809011714
_journal_volume 65
_journal_year 2009
_chemical_formula_iupac 'C17 H14 N2 O'
_chemical_formula_moiety 'C17 H14 N2 O'
_chemical_formula_sum 'C17 H14 N2 O'
_chemical_formula_weight 262.30
_chemical_name_systematic
;
<i>N</i>-[3-(2-Methylphenyl)isoquinolin-1-yl]formamide
;
_space_group_IT_number 2
_symmetry_cell_setting triclinic
_symmetry_space_group_name_Hall '-P 1'
_symmetry_space_group_name_H-M 'P -1'
_atom_sites_solution_hydrogens geom
_atom_sites_solution_primary direct
_atom_sites_solution_secondary difmap
_audit_creation_method SHELXL-97
_cell_angle_alpha 106.139(3)
_cell_angle_beta 93.128(3)
_cell_angle_gamma 103.800(3)
_cell_formula_units_Z 2
_cell_length_a 5.3898(14)
_cell_length_b 11.166(3)
_cell_length_c 11.899(3)
_cell_measurement_reflns_used 1222
_cell_measurement_temperature 296(2)
_cell_measurement_theta_max 25.99
_cell_measurement_theta_min 3.04
_cell_volume 662.4(3)
_computing_cell_refinement 'SAINT (Bruker, 2000)'
_computing_data_collection 'SMART (Bruker, 2000)'
_computing_data_reduction 'SAINT (Bruker, 2000)'
_computing_molecular_graphics 'SHELXTL (Sheldrick, 2008)'
_computing_publication_material 'SHELXTL (Sheldrick, 2008)'
_computing_structure_refinement 'SHELXL97 (Sheldrick, 2008)'
_computing_structure_solution 'SHELXS97 (Sheldrick, 2008)'
_diffrn_ambient_temperature 296(2)
_diffrn_detector_area_resol_mean 0
_diffrn_measured_fraction_theta_full 0.967
_diffrn_measured_fraction_theta_max 0.967
_diffrn_measurement_device_type
;
Bruker SMART CCD area-detector
;
_diffrn_measurement_method '\f and \w'
_diffrn_radiation_monochromator graphite
_diffrn_radiation_source 'fine-focus sealed tube'
_diffrn_radiation_type MoK\a
_diffrn_radiation_wavelength 0.71073
_diffrn_reflns_av_R_equivalents 0.0171
_diffrn_reflns_av_sigmaI/netI 0.0276
_diffrn_reflns_limit_h_max 6
_diffrn_reflns_limit_h_min -6
_diffrn_reflns_limit_k_max 13
_diffrn_reflns_limit_k_min -13
_diffrn_reflns_limit_l_max 14
_diffrn_reflns_limit_l_min -14
_diffrn_reflns_number 4772
_diffrn_reflns_theta_full 25.50
_diffrn_reflns_theta_max 25.50
_diffrn_reflns_theta_min 3.04
_diffrn_standards_decay_% 0
_diffrn_standards_interval_count 0
_diffrn_standards_interval_time 0
_diffrn_standards_number 0
_exptl_absorpt_coefficient_mu 0.083
_exptl_absorpt_correction_T_max 0.9870
_exptl_absorpt_correction_T_min 0.9707
_exptl_absorpt_correction_type multi-scan
_exptl_absorpt_process_details '(SADABS; Bruker, 2000)'
_exptl_crystal_colour colourless
_exptl_crystal_density_diffrn 1.315
_exptl_crystal_density_method 'not measured'
_exptl_crystal_description block
_exptl_crystal_F_000 276
_exptl_crystal_size_max 0.36
_exptl_crystal_size_mid 0.23
_exptl_crystal_size_min 0.16
_refine_diff_density_max 0.126
_refine_diff_density_min -0.189
_refine_ls_extinction_method none
_refine_ls_goodness_of_fit_ref 1.028
_refine_ls_hydrogen_treatment constr
_refine_ls_matrix_type full
_refine_ls_number_parameters 182
_refine_ls_number_reflns 2399
_refine_ls_number_restraints 0
_refine_ls_restrained_S_all 1.028
_refine_ls_R_factor_all 0.0703
_refine_ls_R_factor_gt 0.0427
_refine_ls_shift/su_max 0.000
_refine_ls_shift/su_mean 0.000
_refine_ls_structure_factor_coef Fsqd
_refine_ls_weighting_details 'calc w=1/[\s^2^(Fo^2^)+(0.0578P)^2^+0.0805P] where P=(Fo^2^+2Fc^2^)/3'
_refine_ls_weighting_scheme calc
_refine_ls_wR_factor_gt 0.1074
_refine_ls_wR_factor_ref 0.1238
_reflns_number_gt 1575
_reflns_number_total 2399
_reflns_threshold_expression I>2\s(I)
_cod_data_source_file gk2201.cif
_cod_data_source_block I
_cod_depositor_comments
;
The following automatic conversions were performed:
'_symmetry_cell_setting' value 'Triclinic' changed to 'triclinic'
according to '/home/saulius/struct/CIF-dictionaries/cif_core.dic'
dictionary named 'cif_core.dic' version 2.4.1 from 2010-06-29.

Automatic conversion script
Id: cif_fix_enum 1527 2010-12-29 10:47:43Z saulius 

The following automatic conversions were performed:

'_symmetry_cell_setting' value 'Triclinic' changed to 'triclinic'
according to /home/saulius/struct/CIF-dictionaries/cif_core.dic
dictionary named 'cif_core.dic' version 2.4.1 from 2010-06-29.

Automatic conversion script
Id: cif_fix_values 1715 2011-07-08 13:25:40Z adriana 
;
_cod_database_code 2221675
_cod_database_fobs_code 2221675

loop_
_symmetry_equiv_pos_as_xyz
'x, y, z'
'-x, -y, -z'

loop_
_atom_site_type_symbol
_atom_site_label
_atom_site_fract_x
_atom_site_fract_y
_atom_site_fract_z
_atom_site_U_iso_or_equiv
_atom_site_adp_type
_atom_site_calc_flag
_atom_site_refinement_flags
_atom_site_occupancy
_atom_site_disorder_assembly
_atom_site_disorder_group
C C1 0.2507(3) 0.67650(17) 0.71903(14) 0.0446(4) Uani d . 1 . .
C C2 0.1010(3) 0.74496(17) 0.67117(15) 0.0444(4) Uani d . 1 . .
C C4 -0.0799(4) 0.8081(2) 0.51425(18) 0.0651(6) Uani d . 1 . .
H H4 -0.1015 0.8032 0.4349 0.078 Uiso calc R 1 . .
C C5 -0.1976(4) 0.8866(2) 0.59439(18) 0.0627(6) Uani d . 1 . .
H H5 -0.2959 0.9339 0.5681 0.075 Uiso calc R 1 . .
C C6 -0.1697(4) 0.8945(2) 0.71022(18) 0.0592(5) Uani d . 1 . .
H H6 -0.2504 0.9465 0.7627 0.071 Uiso calc R 1 . .
C C7 -0.0188(3) 0.82420(18) 0.75214(15) 0.0481(5) Uani d . 1 . .
C C8 0.0201(4) 0.83123(19) 0.87248(16) 0.0550(5) Uani d . 1 . .
H H8 -0.0586 0.8820 0.9272 0.066 Uiso calc R 1 . .
C C9 0.1717(4) 0.76428(18) 0.90878(15) 0.0485(5) Uani d . 1 . .
C C10 0.5217(4) 0.52789(19) 0.67853(16) 0.0551(5) Uani d . 1 . .
H H10 0.5431 0.5346 0.7583 0.066 Uiso calc R 1 . .
C C11 0.2307(4) 0.77304(19) 1.03607(15) 0.0479(5) Uani d . 1 . .
C C12 0.0620(4) 0.69894(19) 1.09041(16) 0.0531(5) Uani d . 1 . .
C C13 0.1360(4) 0.7069(2) 1.20679(17) 0.0623(6) Uani d . 1 . .
H H13 0.0261 0.6567 1.2437 0.075 Uiso calc R 1 . .
C C14 0.3655(4) 0.7863(2) 1.26835(18) 0.0636(6) Uani d . 1 . .
H H14 0.4105 0.7889 1.3457 0.076 Uiso calc R 1 . .
C C15 0.5290(4) 0.8620(2) 1.21612(18) 0.0662(6) Uani d . 1 . .
H H15 0.6831 0.9178 1.2584 0.079 Uiso calc R 1 . .
C C16 0.4630(4) 0.8548(2) 1.09957(17) 0.0600(6) Uani d . 1 . .
H H16 0.5751 0.9051 1.0635 0.072 Uiso calc R 1 . .
C C17 -0.1907(4) 0.6097(2) 1.0258(2) 0.0735(6) Uani d . 1 . .
H H17A -0.3010 0.6596 1.0076 0.110 Uiso calc R 1 . .
H H17B -0.2710 0.5602 1.0746 0.110 Uiso calc R 1 . .
H H17C -0.1617 0.5524 0.9541 0.110 Uiso calc R 1 . .
C C18 0.0666(4) 0.7385(2) 0.55094(16) 0.0558(5) Uani d . 1 . .
H H18 0.1441 0.6866 0.4966 0.067 Uiso calc R 1 . .
N N1 0.2872(3) 0.68582(15) 0.83158(12) 0.0492(4) Uani d . 1 . .
N N2 0.3716(3) 0.59354(15) 0.64362(12) 0.0517(4) Uani d . 1 . .
H H2 0.3469 0.5844 0.5694 0.062 Uiso calc R 1 . .
O O1 0.6325(3) 0.45974(14) 0.61283(11) 0.0655(4) Uani d . 1 . .

loop_
_atom_site_aniso_label
_atom_site_aniso_U_11
_atom_site_aniso_U_22
_atom_site_aniso_U_33
_atom_site_aniso_U_12
_atom_site_aniso_U_13
_atom_site_aniso_U_23
C1 0.0521(11) 0.0470(11) 0.0386(10) 0.0214(9) 0.0112(8) 0.0112(8)
C2 0.0477(10) 0.0478(11) 0.0410(10) 0.0187(9) 0.0078(8) 0.0134(8)
C4 0.0777(15) 0.0831(16) 0.0477(11) 0.0425(13) 0.0049(10) 0.0231(11)
C5 0.0683(13) 0.0731(15) 0.0596(12) 0.0387(12) 0.0033(10) 0.0241(11)
C6 0.0639(13) 0.0663(14) 0.0569(12) 0.0364(11) 0.0094(10) 0.0168(10)
C7 0.0492(11) 0.0519(12) 0.0466(10) 0.0206(9) 0.0068(8) 0.0142(9)
C8 0.0668(13) 0.0630(13) 0.0426(10) 0.0340(11) 0.0147(9) 0.0119(9)
C9 0.0555(11) 0.0555(12) 0.0384(10) 0.0238(10) 0.0114(8) 0.0116(9)
C10 0.0755(14) 0.0638(13) 0.0380(10) 0.0378(12) 0.0107(9) 0.0170(9)
C11 0.0579(12) 0.0535(11) 0.0383(9) 0.0285(10) 0.0111(9) 0.0104(9)
C12 0.0595(12) 0.0560(12) 0.0463(11) 0.0227(10) 0.0070(9) 0.0132(9)
C13 0.0754(15) 0.0728(15) 0.0434(11) 0.0228(12) 0.0084(10) 0.0220(10)
C14 0.0760(15) 0.0762(15) 0.0417(11) 0.0293(13) 0.0017(11) 0.0157(11)
C15 0.0628(13) 0.0766(15) 0.0529(12) 0.0210(12) -0.0034(10) 0.0094(11)
C16 0.0576(13) 0.0731(14) 0.0484(11) 0.0181(11) 0.0083(10) 0.0159(10)
C17 0.0690(14) 0.0802(16) 0.0671(14) 0.0124(13) -0.0022(11) 0.0239(12)
C18 0.0651(13) 0.0687(14) 0.0419(10) 0.0332(11) 0.0089(9) 0.0163(10)
N1 0.0622(10) 0.0564(10) 0.0363(8) 0.0285(8) 0.0113(7) 0.0140(7)
N2 0.0707(11) 0.0640(10) 0.0326(8) 0.0390(9) 0.0089(7) 0.0153(7)
O1 0.0930(11) 0.0775(10) 0.0454(7) 0.0555(9) 0.0183(7) 0.0194(7)

loop_
_atom_type_symbol
_atom_type_description
_atom_type_scat_dispersion_real
_atom_type_scat_dispersion_imag
_atom_type_scat_source
C C 0.0033 0.0016 'International Tables Vol C Tables 4.2.6.8 and 6.1.1.4'
H H 0.0000 0.0000 'International Tables Vol C Tables 4.2.6.8 and 6.1.1.4'
N N 0.0061 0.0033 'International Tables Vol C Tables 4.2.6.8 and 6.1.1.4'
O O 0.0106 0.0060 'International Tables Vol C Tables 4.2.6.8 and 6.1.1.4'

loop_
_geom_angle_atom_site_label_1
_geom_angle_atom_site_label_2
_geom_angle_atom_site_label_3
_geom_angle_site_symmetry_1
_geom_angle_site_symmetry_3
_geom_angle
_geom_angle_publ_flag
N1 C1 N2 . . 116.00(15) ?
N1 C1 C2 . . 124.34(16) ?
N2 C1 C2 . . 119.66(15) ?
C18 C2 C7 . . 118.91(16) ?
C18 C2 C1 . . 124.80(16) ?
C7 C2 C1 . . 116.28(15) ?
C18 C4 C5 . . 120.80(19) ?
C18 C4 H4 . . 119.6 ?
C5 C4 H4 . . 119.6 ?
C6 C5 C4 . . 120.51(18) ?
C6 C5 H5 . . 119.7 ?
C4 C5 H5 . . 119.7 ?
C5 C6 C7 . . 120.56(18) ?
C5 C6 H6 . . 119.7 ?
C7 C6 H6 . . 119.7 ?
C2 C7 C8 . . 118.35(16) ?
C2 C7 C6 . . 119.00(16) ?
C8 C7 C6 . . 122.64(17) ?
C9 C8 C7 . . 120.43(17) ?
C9 C8 H8 . . 119.8 ?
C7 C8 H8 . . 119.8 ?
C8 C9 N1 . . 122.13(16) ?
C8 C9 C11 . . 122.85(16) ?
N1 C9 C11 . . 115.00(15) ?
O1 C10 N2 . . 124.36(17) ?
O1 C10 H10 . . 117.8 ?
N2 C10 H10 . . 117.8 ?
C12 C11 C16 . . 119.63(17) ?
C12 C11 C9 . . 121.41(17) ?
C16 C11 C9 . . 118.94(17) ?
C11 C12 C13 . . 118.20(19) ?
C11 C12 C17 . . 121.62(17) ?
C13 C12 C17 . . 120.16(19) ?
C14 C13 C12 . . 121.9(2) ?
C14 C13 H13 . . 119.0 ?
C12 C13 H13 . . 119.0 ?
C13 C14 C15 . . 120.03(19) ?
C13 C14 H14 . . 120.0 ?
C15 C14 H14 . . 120.0 ?
C14 C15 C16 . . 119.5(2) ?
C14 C15 H15 . . 120.2 ?
C16 C15 H15 . . 120.2 ?
C15 C16 C11 . . 120.7(2) ?
C15 C16 H16 . . 119.7 ?
C11 C16 H16 . . 119.7 ?
C12 C17 H17A . . 109.5 ?
C12 C17 H17B . . 109.5 ?
H17A C17 H17B . . 109.5 ?
C12 C17 H17C . . 109.5 ?
H17A C17 H17C . . 109.5 ?
H17B C17 H17C . . 109.5 ?
C4 C18 C2 . . 120.22(18) ?
C4 C18 H18 . . 119.9 ?
C2 C18 H18 . . 119.9 ?
C1 N1 C9 . . 118.43(15) ?
C10 N2 C1 . . 124.96(15) ?
C10 N2 H2 . . 117.5 ?
C1 N2 H2 . . 117.5 ?

loop_
_geom_bond_atom_site_label_1
_geom_bond_atom_site_label_2
_geom_bond_site_symmetry_2
_geom_bond_distance
_geom_bond_publ_flag
C1 N1 . 1.314(2) ?
C1 N2 . 1.406(2) ?
C1 C2 . 1.430(2) ?
C2 C18 . 1.412(2) ?
C2 C7 . 1.412(2) ?
C4 C18 . 1.365(3) ?
C4 C5 . 1.395(3) ?
C4 H4 . 0.9300 ?
C5 C6 . 1.354(3) ?
C5 H5 . 0.9300 ?
C6 C7 . 1.416(3) ?
C6 H6 . 0.9300 ?
C7 C8 . 1.413(2) ?
C8 C9 . 1.358(3) ?
C8 H8 . 0.9300 ?
C9 N1 . 1.369(2) ?
C9 C11 . 1.502(2) ?
C10 O1 . 1.218(2) ?
C10 N2 . 1.334(2) ?
C10 H10 . 0.9300 ?
C11 C12 . 1.390(3) ?
C11 C16 . 1.393(3) ?
C12 C13 . 1.393(3) ?
C12 C17 . 1.500(3) ?
C13 C14 . 1.367(3) ?
C13 H13 . 0.9300 ?
C14 C15 . 1.368(3) ?
C14 H14 . 0.9300 ?
C15 C16 . 1.388(3) ?
C15 H15 . 0.9300 ?
C16 H16 . 0.9300 ?
C17 H17A . 0.9600 ?
C17 H17B . 0.9600 ?
C17 H17C . 0.9600 ?
C18 H18 . 0.9300 ?
N2 H2 . 0.8600 ?

loop_
_geom_hbond_atom_site_label_D
_geom_hbond_atom_site_label_H
_geom_hbond_atom_site_label_A
_geom_hbond_site_symmetry_A
_geom_hbond_distance_DH
_geom_hbond_distance_HA
_geom_hbond_distance_DA
_geom_hbond_angle_DHA
N2 H2 O1 2_666 0.86 2.10 2.940(2) 165.0

loop_
_geom_torsion_atom_site_label_1
_geom_torsion_atom_site_label_2
_geom_torsion_atom_site_label_3
_geom_torsion_atom_site_label_4
_geom_torsion_site_symmetry_1
_geom_torsion_site_symmetry_2
_geom_torsion_site_symmetry_3
_geom_torsion_site_symmetry_4
_geom_torsion
_geom_torsion_publ_flag
N1 C1 C2 C18 . . . . 178.11(18) ?
N2 C1 C2 C18 . . . . -1.4(3) ?
N1 C1 C2 C7 . . . . -1.8(3) ?
N2 C1 C2 C7 . . . . 178.68(16) ?
C18 C4 C5 C6 . . . . -0.4(3) ?
C4 C5 C6 C7 . . . . 0.6(3) ?
C18 C2 C7 C8 . . . . -179.13(18) ?
C1 C2 C7 C8 . . . . 0.8(3) ?
C18 C2 C7 C6 . . . . 0.1(3) ?
C1 C2 C7 C6 . . . . -179.99(17) ?
C5 C6 C7 C2 . . . . -0.4(3) ?
C5 C6 C7 C8 . . . . 178.7(2) ?
C2 C7 C8 C9 . . . . 0.8(3) ?
C6 C7 C8 C9 . . . . -178.41(19) ?
C7 C8 C9 N1 . . . . -1.5(3) ?
C7 C8 C9 C11 . . . . 176.90(18) ?
C8 C9 C11 C12 . . . . 83.5(3) ?
N1 C9 C11 C12 . . . . -98.0(2) ?
C8 C9 C11 C16 . . . . -98.3(2) ?
N1 C9 C11 C16 . . . . 80.3(2) ?
C16 C11 C12 C13 . . . . -1.7(3) ?
C9 C11 C12 C13 . . . . 176.52(17) ?
C16 C11 C12 C17 . . . . 179.84(18) ?
C9 C11 C12 C17 . . . . -1.9(3) ?
C11 C12 C13 C14 . . . . 1.1(3) ?
C17 C12 C13 C14 . . . . 179.6(2) ?
C12 C13 C14 C15 . . . . 0.6(3) ?
C13 C14 C15 C16 . . . . -1.7(3) ?
C14 C15 C16 C11 . . . . 1.0(3) ?
C12 C11 C16 C15 . . . . 0.7(3) ?
C9 C11 C16 C15 . . . . -177.58(18) ?
C5 C4 C18 C2 . . . . 0.0(3) ?
C7 C2 C18 C4 . . . . 0.1(3) ?
C1 C2 C18 C4 . . . . -179.81(19) ?
N2 C1 N1 C9 . . . . -179.35(16) ?
C2 C1 N1 C9 . . . . 1.1(3) ?
C8 C9 N1 C1 . . . . 0.6(3) ?
C11 C9 N1 C1 . . . . -177.95(17) ?
O1 C10 N2 C1 . . . . -177.35(19) ?
N1 C1 N2 C10 . . . . -1.6(3) ?
C2 C1 N2 C10 . . . . 177.92(17) ?

loop_
_cod_related_entry_id
_cod_related_entry_database
_cod_related_entry_code
1 ChemSpider 24742077
